data_4074635
loop_
_publ_author_name
'Li, Bin'
'Wang, Baiquan'
'Xu, Shansheng'
'Zhou, Xiuzhong'
'Song, Haibin'

_publ_section_title
;
 Reactions of CpArCHCHArCp with Ru3(CO)12: An Unexpected Cleavage
 of a Bridging C--C Bond and Coupling of the Two Cyclopentadienyl
 Rings to Fulvalene Diruthenium Complexes
;
_journal_coden_ASTM ORGND7
_journal_issue 5
_journal_name_full Organometallics
_journal_page_first 1158
_journal_page_last 1166
_journal_paper_doi 10.1021/om050673w
_journal_volume 25
_journal_year 2006
_chemical_formula_sum 'C31 H26 O7 Ru2'
_chemical_formula_weight 712.66
_space_group_IT_number 14
_symmetry_cell_setting monoclinic
_symmetry_space_group_name_Hall '-P 2yn'
_symmetry_space_group_name_H-M 'P 1 21/n 1'
_atom_sites_solution_hydrogens geom
_atom_sites_solution_primary direct
_atom_sites_solution_secondary difmap
_audit_creation_method SHELXL-97
_cell_angle_alpha 90.00
_cell_angle_beta 97.826(16)
_cell_angle_gamma 90.00
_cell_formula_units_Z 4
_cell_length_a 8.687(9)
_cell_length_b 11.673(12)
_cell_length_c 27.86(3)
_cell_measurement_reflns_used 990
_cell_measurement_temperature 293(2)
_cell_measurement_theta_max 26.17
_cell_measurement_theta_min 2.94
_cell_volume 2799(5)
_computing_cell_refinement 'Bruker SMART'
_computing_data_collection 'Bruker SMART'
_computing_data_reduction 'Bruker SAINT'
_computing_molecular_graphics 'Bruker SHELXTL'
_computing_publication_material 'Bruker SHELXTL'
_computing_structure_refinement 'SHELXL-97 (Sheldrick, 1997)'
_computing_structure_solution 'SHELXS-97 (Sheldrick, 1990)'
_diffrn_ambient_temperature 293(2)
_diffrn_measured_fraction_theta_full 0.981
_diffrn_measured_fraction_theta_max 0.981
_diffrn_measurement_device_type 'CCD area detector'
_diffrn_measurement_method 'phi and omega scans'
_diffrn_radiation_monochromator graphite
_diffrn_radiation_source 'fine-focus sealed tube'
_diffrn_radiation_type MoK\a
_diffrn_radiation_wavelength 0.71073
_diffrn_reflns_av_R_equivalents 0.0340
_diffrn_reflns_av_sigmaI/netI 0.0422
_diffrn_reflns_limit_h_max 10
_diffrn_reflns_limit_h_min -10
_diffrn_reflns_limit_k_max 9
_diffrn_reflns_limit_k_min -14
_diffrn_reflns_limit_l_max 29
_diffrn_reflns_limit_l_min -34
_diffrn_reflns_number 15583
_diffrn_reflns_theta_full 26.36
_diffrn_reflns_theta_max 26.36
_diffrn_reflns_theta_min 1.48
_exptl_absorpt_coefficient_mu 1.126
_exptl_absorpt_correction_T_max 1.000000
_exptl_absorpt_correction_T_min 0.685169
_exptl_absorpt_correction_type multi-scan
_exptl_absorpt_process_details SADABS
_exptl_crystal_density_diffrn 1.691
_exptl_crystal_density_method 'not measured'
_exptl_crystal_F_000 1424
_exptl_crystal_size_max 0.20
_exptl_crystal_size_mid 0.18
_exptl_crystal_size_min 0.12
_refine_diff_density_max 0.539
_refine_diff_density_min -1.149
_refine_diff_density_rms 0.110
_refine_ls_extinction_method none
_refine_ls_goodness_of_fit_ref 1.076
_refine_ls_hydrogen_treatment constr
_refine_ls_matrix_type full
_refine_ls_number_parameters 361
_refine_ls_number_reflns 5595
_refine_ls_number_restraints 0
_refine_ls_restrained_S_all 1.076
_refine_ls_R_factor_all 0.0771
_refine_ls_R_factor_gt 0.0549
_refine_ls_shift/su_max 0.000
_refine_ls_shift/su_mean 0.000
_refine_ls_structure_factor_coef Fsqd
_refine_ls_weighting_details 'calc w=1/[\s^2^(Fo^2^)+(0.1101P)^2^+7.9569P] where P=(Fo^2^+2Fc^2^)/3'
_refine_ls_weighting_scheme calc
_refine_ls_wR_factor_gt 0.1707
_refine_ls_wR_factor_ref 0.1891
_reflns_number_gt 4430
_reflns_number_total 5595
_reflns_threshold_expression I>2sigma(I)
_cod_data_source_file om050673wsi20050804_041201.cif
_cod_data_source_block 040629b
_cod_depositor_comments
;
The following automatic conversions were performed:

'_symmetry_cell_setting' value 'Monoclinic' changed to 'monoclinic'
according to /home/saulius/struct/CIF-dictionaries/cif_core.dic
dictionary named 'cif_core.dic' version 2.4.1 from
2010-06-29.

'_exptl_absorpt_correction_type' value 'MULTI-SCAN'
changed to 'multi-scan' according to
/home/saulius/struct/CIF-dictionaries/cif_core.dic dictionary named
'cif_core.dic' version 2.4.1 from 2010-06-29.

Automatic conversion script
Id: cif_fix_values 1715 2011-07-08 13:25:40Z adriana 
;
_cod_original_sg_symbol_H-M P2(1)/n
_cod_database_code 4074635

loop_
_symmetry_equiv_pos_as_xyz
'x, y, z'
'-x+1/2, y+1/2, -z+1/2'
'-x, -y, -z'
'x-1/2, -y-1/2, z-1/2'

loop_
_atom_site_label
_atom_site_type_symbol
_atom_site_fract_x
_atom_site_fract_y
_atom_site_fract_z
_atom_site_U_iso_or_equiv
_atom_site_adp_type
_atom_site_occupancy
_atom_site_symmetry_multiplicity
_atom_site_calc_flag
_atom_site_refinement_flags
Ru1 Ru 0.04418(6) 0.42910(5) 0.11126(2) 0.03481(19) Uani 1 1 d .
Ru2 Ru 0.14295(7) 0.23838(5) 0.17266(2) 0.0401(2) Uani 1 1 d .
O1 O -0.0164(8) 0.6337(5) 0.0452(2) 0.0654(17) Uani 1 1 d .
O2 O 0.3022(8) 0.5413(8) 0.1807(3) 0.096(3) Uani 1 1 d .
O3 O 0.2720(7) 0.3452(6) 0.0441(2) 0.0654(17) Uani 1 1 d .
O4 O 0.2460(10) 0.3562(10) 0.2672(3) 0.116(4) Uani 1 1 d .
O5 O 0.4769(8) 0.2431(7) 0.1515(3) 0.082(2) Uani 1 1 d .
O6 O -0.3041(11) 0.9107(6) 0.2217(3) 0.098(3) Uani 1 1 d .
O7 O 0.5586(8) -0.2097(6) 0.0656(3) 0.0728(19) Uani 1 1 d .
C1 C 0.0026(9) 0.5564(7) 0.0702(3) 0.0462(18) Uani 1 1 d .
C2 C 0.2059(10) 0.4947(9) 0.1553(4) 0.065(3) Uani 1 1 d .
C3 C 0.1842(8) 0.3717(6) 0.0688(3) 0.0418(17) Uani 1 1 d .
C4 C 0.2081(10) 0.3160(10) 0.2304(4) 0.067(3) Uani 1 1 d .
C5 C 0.3499(10) 0.2395(7) 0.1591(3) 0.053(2) Uani 1 1 d .
C6 C -0.0809(10) 0.6643(8) 0.1925(4) 0.067(3) Uani 1 1 d .
H6A H 0.0237 0.6447 0.1956 0.080 Uiso 1 1 calc R
C7 C -0.1229(12) 0.7705(8) 0.2086(4) 0.071(3) Uani 1 1 d .
H7A H -0.0466 0.8201 0.2231 0.085 Uiso 1 1 calc R
C8 C -0.2754(11) 0.8031(7) 0.2033(3) 0.055(2) Uani 1 1 d .
C9 C -0.3848(11) 0.7272(9) 0.1842(4) 0.068(3) Uani 1 1 d .
H9A H -0.4893 0.7473 0.1813 0.082 Uiso 1 1 calc R
C10 C -0.3436(9) 0.6207(9) 0.1689(3) 0.059(2) Uani 1 1 d .
H10A H -0.4215 0.5703 0.1560 0.071 Uiso 1 1 calc R
C11 C -0.1915(8) 0.5864(6) 0.1720(3) 0.0391(16) Uani 1 1 d .
C12 C -0.1459(8) 0.4680(6) 0.1583(3) 0.0366(15) Uani 1 1 d .
H12A H -0.1386 0.4162 0.1862 0.044 Uiso 1 1 calc R
C13 C -0.2129(7) 0.4116(6) 0.1154(2) 0.0340(15) Uani 1 1 d .
C14 C -0.3308(7) 0.4634(7) 0.0757(3) 0.0395(16) Uani 1 1 d .
H14A H -0.3091 0.5439 0.0712 0.047 Uiso 1 1 calc R
H14B H -0.4355 0.4558 0.0837 0.047 Uiso 1 1 calc R
C15 C -0.3118(10) 0.3947(7) 0.0298(3) 0.052(2) Uani 1 1 d .
H15A H -0.4104 0.3870 0.0091 0.062 Uiso 1 1 calc R
H15B H -0.2376 0.4312 0.0117 0.062 Uiso 1 1 calc R
C16 C -0.2524(9) 0.2786(7) 0.0492(3) 0.0464(18) Uani 1 1 d .
H16A H -0.3381 0.2269 0.0520 0.056 Uiso 1 1 calc R
H16B H -0.1852 0.2443 0.0280 0.056 Uiso 1 1 calc R
C17 C -0.1628(7) 0.3043(6) 0.0985(2) 0.0337(14) Uani 1 1 d .
C18 C -0.0929(8) 0.2114(6) 0.1301(3) 0.0384(16) Uani 1 1 d .
C19 C -0.1048(9) 0.1987(7) 0.1804(3) 0.0424(17) Uani 1 1 d .
H19A H -0.1716 0.2441 0.1988 0.051 Uiso 1 1 calc R
C20 C -0.0125(11) 0.1031(7) 0.1986(3) 0.057(2) Uani 1 1 d .
H20A H -0.0044 0.0718 0.2315 0.068 Uiso 1 1 calc R
C21 C 0.0577(10) 0.0569(6) 0.1596(3) 0.051(2) Uani 1 1 d .
H21A H 0.1228 -0.0119 0.1609 0.061 Uiso 1 1 calc R
C22 C 0.0084(9) 0.1245(6) 0.1173(3) 0.0419(17) Uani 1 1 d .
C23 C 0.0437(9) 0.0920(7) 0.0674(3) 0.0488(19) Uani 1 1 d .
H23A H 0.0607 0.1617 0.0500 0.059 Uiso 1 1 calc R
H23B H -0.0471 0.0545 0.0502 0.059 Uiso 1 1 calc R
C24 C 0.1838(9) 0.0135(7) 0.0660(3) 0.0454(18) Uani 1 1 d .
C25 C 0.3276(11) 0.0555(7) 0.0608(3) 0.055(2) Uani 1 1 d .
H25A H 0.3392 0.1341 0.0572 0.066 Uiso 1 1 calc R
C26 C 0.4574(10) -0.0144(8) 0.0606(3) 0.056(2) Uani 1 1 d .
H26A H 0.5534 0.0169 0.0567 0.067 Uiso 1 1 calc R
C27 C 0.4402(10) -0.1328(7) 0.0664(3) 0.053(2) Uani 1 1 d .
C28 C 0.2970(11) -0.1758(7) 0.0720(4) 0.061(2) Uani 1 1 d .
H28A H 0.2849 -0.2542 0.0761 0.073 Uiso 1 1 calc R
C29 C 0.1705(11) -0.1041(8) 0.0718(4) 0.061(2) Uani 1 1 d .
H29A H 0.0744 -0.1352 0.0757 0.073 Uiso 1 1 calc R
C30 C -0.4158(15) 0.9774(10) 0.1978(4) 0.085(3) Uani 1 1 d .
H30A H -0.4215 1.0482 0.2150 0.127 Uiso 1 1 calc R
H30B H -0.5140 0.9386 0.1955 0.127 Uiso 1 1 calc R
H30C H -0.3914 0.9929 0.1658 0.127 Uiso 1 1 calc R
C31 C 0.7117(13) -0.1681(11) 0.0685(5) 0.087(4) Uani 1 1 d .
H31A H 0.7820 -0.2312 0.0673 0.130 Uiso 1 1 calc R
H31B H 0.7382 -0.1273 0.0984 0.130 Uiso 1 1 calc R
H31C H 0.7195 -0.1175 0.0417 0.130 Uiso 1 1 calc R

loop_
_atom_site_aniso_label
_atom_site_aniso_U_11
_atom_site_aniso_U_22
_atom_site_aniso_U_33
_atom_site_aniso_U_23
_atom_site_aniso_U_13
_atom_site_aniso_U_12
Ru1 0.0277(3) 0.0364(3) 0.0400(3) 0.0002(2) 0.0033(2) -0.0002(2)
Ru2 0.0370(3) 0.0438(4) 0.0372(3) -0.0008(2) -0.0031(2) 0.0078(2)
O1 0.081(4) 0.044(3) 0.071(4) 0.021(3) 0.010(3) 0.019(3)
O2 0.052(4) 0.123(7) 0.107(6) -0.043(5) -0.012(4) -0.030(4)
O3 0.059(4) 0.072(4) 0.071(4) 0.009(3) 0.033(3) 0.013(3)
O4 0.078(5) 0.186(10) 0.079(6) -0.073(7) -0.009(4) -0.003(6)
O5 0.044(4) 0.105(6) 0.098(6) 0.003(4) 0.011(4) 0.011(4)
O6 0.130(7) 0.072(5) 0.085(6) -0.031(4) -0.010(5) 0.043(5)
O7 0.070(4) 0.064(4) 0.083(5) -0.006(4) 0.005(4) 0.024(4)
C1 0.040(4) 0.042(4) 0.058(5) 0.006(4) 0.013(4) 0.007(3)
C2 0.034(4) 0.085(7) 0.076(7) -0.019(5) 0.009(4) -0.004(4)
C3 0.037(4) 0.038(4) 0.050(4) 0.009(3) 0.005(3) 0.006(3)
C4 0.043(5) 0.095(8) 0.061(6) -0.018(5) -0.007(4) 0.006(5)
C5 0.045(5) 0.059(5) 0.054(5) 0.003(4) 0.000(4) 0.015(4)
C6 0.041(4) 0.045(5) 0.111(9) -0.024(5) -0.001(5) 0.003(4)
C7 0.060(6) 0.050(5) 0.100(8) -0.020(5) 0.005(5) -0.008(4)
C8 0.072(6) 0.048(5) 0.047(5) -0.005(4) 0.011(4) 0.013(4)
C9 0.048(5) 0.087(7) 0.068(6) -0.025(5) 0.007(4) 0.022(5)
C10 0.034(4) 0.073(6) 0.070(6) -0.022(5) 0.008(4) 0.000(4)
C11 0.044(4) 0.040(4) 0.033(4) 0.004(3) 0.004(3) 0.001(3)
C12 0.036(3) 0.039(4) 0.035(4) 0.003(3) 0.007(3) 0.002(3)
C13 0.024(3) 0.043(4) 0.035(4) 0.003(3) 0.006(3) -0.002(3)
C14 0.026(3) 0.049(4) 0.043(4) -0.001(3) 0.000(3) 0.004(3)
C15 0.052(4) 0.056(5) 0.041(4) -0.002(4) -0.016(3) 0.013(4)
C16 0.042(4) 0.045(4) 0.048(5) -0.001(3) -0.010(3) 0.008(3)
C17 0.027(3) 0.037(4) 0.035(4) 0.000(3) -0.006(3) -0.001(3)
C18 0.035(4) 0.037(4) 0.043(4) 0.003(3) 0.002(3) -0.006(3)
C19 0.042(4) 0.043(4) 0.043(4) 0.007(3) 0.008(3) 0.003(3)
C20 0.072(6) 0.048(5) 0.051(5) 0.016(4) 0.011(4) 0.006(4)
C21 0.055(5) 0.032(4) 0.063(5) 0.010(4) 0.002(4) 0.013(3)
C22 0.045(4) 0.023(3) 0.056(5) -0.005(3) 0.001(3) 0.017(3)
C23 0.048(4) 0.046(4) 0.050(5) -0.008(4) -0.005(4) 0.012(4)
C24 0.050(4) 0.039(4) 0.044(4) -0.009(3) -0.003(3) 0.010(3)
C25 0.067(6) 0.040(4) 0.060(6) 0.005(4) 0.018(4) 0.011(4)
C26 0.049(5) 0.059(5) 0.064(6) 0.007(4) 0.019(4) 0.012(4)
C27 0.062(5) 0.046(5) 0.049(5) -0.012(4) 0.000(4) 0.020(4)
C28 0.070(6) 0.037(4) 0.072(6) -0.012(4) -0.004(5) 0.007(4)
C29 0.058(5) 0.050(5) 0.072(6) -0.013(4) -0.001(4) 0.003(4)
C30 0.102(8) 0.068(7) 0.083(8) -0.004(6) 0.006(6) 0.022(6)
C31 0.080(8) 0.099(9) 0.085(8) 0.004(7) 0.028(6) 0.034(7)

loop_
_atom_type_symbol
_atom_type_description
_atom_type_scat_dispersion_real
_atom_type_scat_dispersion_imag
_atom_type_scat_source
C C 0.0033 0.0016 'International Tables Vol C Tables 4.2.6.8 and 6.1.1.4'
H H 0.0000 0.0000 'International Tables Vol C Tables 4.2.6.8 and 6.1.1.4'
O O 0.0106 0.0060 'International Tables Vol C Tables 4.2.6.8 and 6.1.1.4'
Ru Ru -1.2594 0.8363 'International Tables Vol C Tables 4.2.6.8 and 6.1.1.4'

loop_
_geom_angle_atom_site_label_1
_geom_angle_atom_site_label_2
_geom_angle_atom_site_label_3
_geom_angle
C1 Ru1 C2 98.0(4)
C1 Ru1 C3 89.2(3)
C2 Ru1 C3 93.7(4)
C1 Ru1 C13 89.6(3)
C2 Ru1 C13 130.8(3)
C3 Ru1 C13 135.2(3)
C1 Ru1 C12 95.6(3)
C2 Ru1 C12 94.4(3)
C3 Ru1 C12 169.9(3)
C13 Ru1 C12 36.3(3)
C1 Ru1 C17 108.9(3)
C2 Ru1 C17 148.1(4)
C3 Ru1 C17 103.3(3)
C13 Ru1 C17 36.4(2)
C12 Ru1 C17 66.7(3)
C1 Ru1 Ru2 173.7(2)
C2 Ru1 Ru2 78.0(3)
C3 Ru1 Ru2 86.2(2)
C13 Ru1 Ru2 96.73(18)
C12 Ru1 Ru2 89.61(19)
C17 Ru1 Ru2 76.41(18)
C4 Ru2 C5 89.0(4)
C4 Ru2 C22 161.8(4)
C5 Ru2 C22 106.8(3)
C4 Ru2 C19 101.5(4)
C5 Ru2 C19 167.1(3)
C22 Ru2 C19 61.7(3)
C4 Ru2 C18 132.2(3)
C5 Ru2 C18 136.2(3)
C22 Ru2 C18 36.9(3)
C19 Ru2 C18 37.1(3)
C4 Ru2 C21 130.5(4)
C5 Ru2 C21 106.0(3)
C22 Ru2 C21 37.2(3)
C19 Ru2 C21 61.5(3)
C18 Ru2 C21 61.8(3)
C4 Ru2 C20 100.9(4)
C5 Ru2 C20 134.1(3)
C22 Ru2 C20 61.7(3)
C19 Ru2 C20 36.9(3)
C18 Ru2 C20 61.9(3)
C21 Ru2 C20 36.7(3)
C4 Ru2 Ru1 99.7(4)
C5 Ru2 Ru1 95.2(3)
C22 Ru2 Ru1 88.0(2)
C19 Ru2 Ru1 90.28(19)
C18 Ru2 Ru1 67.45(19)
C21 Ru2 Ru1 124.6(2)
C20 Ru2 Ru1 126.2(2)
C30 O6 C8 119.5(9)
C27 O7 C31 118.7(8)
O1 C1 Ru1 177.3(7)
O2 C2 Ru1 175.6(11)
O3 C3 Ru1 175.1(7)
O4 C4 Ru2 175.1(12)
O5 C5 Ru2 178.1(9)
C7 C6 C11 121.5(8)
C7 C6 H6A 119.3
C11 C6 H6A 119.3
C8 C7 C6 120.6(9)
C8 C7 H7A 119.7
C6 C7 H7A 119.7
C9 C8 C7 118.5(8)
C9 C8 O6 125.7(9)
C7 C8 O6 115.6(9)
C8 C9 C10 121.0(8)
C8 C9 H9A 119.5
C10 C9 H9A 119.5
C11 C10 C9 122.2(8)
C11 C10 H10A 118.9
C9 C10 H10A 118.9
C10 C11 C6 116.1(7)
C10 C11 C12 122.5(7)
C6 C11 C12 121.1(7)
C13 C12 C11 123.3(6)
C13 C12 Ru1 70.7(4)
C11 C12 Ru1 124.3(5)
C13 C12 H12A 111.0
C11 C12 H12A 111.0
Ru1 C12 H12A 111.0
C12 C13 C17 125.2(6)
C12 C13 C14 125.8(6)
C17 C13 C14 108.3(6)
C12 C13 Ru1 72.9(4)
C17 C13 Ru1 73.4(4)
C14 C13 Ru1 119.9(5)
C13 C14 C15 104.9(6)
C13 C14 H14A 110.8
C15 C14 H14A 110.8
C13 C14 H14B 110.8
C15 C14 H14B 110.8
H14A C14 H14B 108.8
C16 C15 C14 103.9(6)
C16 C15 H15A 111.0
C14 C15 H15A 111.0
C16 C15 H15B 111.0
C14 C15 H15B 111.0
H15A C15 H15B 109.0
C17 C16 C15 104.6(6)
C17 C16 H16A 110.8
C15 C16 H16A 110.8
C17 C16 H16B 110.8
C15 C16 H16B 110.8
H16A C16 H16B 108.9
C13 C17 C18 124.6(6)
C13 C17 C16 109.3(6)
C18 C17 C16 121.0(6)
C13 C17 Ru1 70.2(4)
C18 C17 Ru1 97.1(4)
C16 C17 Ru1 124.0(5)
C22 C18 C19 107.6(6)
C22 C18 C17 126.5(7)
C19 C18 C17 125.7(7)
C22 C18 Ru2 71.4(4)
C19 C18 Ru2 71.3(4)
C17 C18 Ru2 118.9(5)
C20 C19 C18 108.5(7)
C20 C19 Ru2 72.3(5)
C18 C19 Ru2 71.6(4)
C20 C19 H19A 125.7
C18 C19 H19A 125.7
Ru2 C19 H19A 125.7
C21 C20 C19 107.7(7)
C21 C20 Ru2 71.5(5)
C19 C20 Ru2 70.8(5)
C21 C20 H20A 126.1
C19 C20 H20A 126.1
Ru2 C20 H20A 126.1
C20 C21 C22 107.9(7)
C20 C21 Ru2 71.7(5)
C22 C21 Ru2 70.8(4)
C20 C21 H21A 126.0
C22 C21 H21A 126.0
Ru2 C21 H21A 126.0
C18 C22 C21 108.3(7)
C18 C22 C23 128.3(7)
C21 C22 C23 122.8(6)
C18 C22 Ru2 71.8(4)
C21 C22 Ru2 72.1(5)
C23 C22 Ru2 129.0(6)
C22 C23 C24 115.9(6)
C22 C23 H23A 108.3
C24 C23 H23A 108.3
C22 C23 H23B 108.3
C24 C23 H23B 108.3
H23A C23 H23B 107.4
C25 C24 C29 117.2(7)
C25 C24 C23 122.0(7)
C29 C24 C23 120.7(8)
C24 C25 C26 122.9(8)
C24 C25 H25A 118.6
C26 C25 H25A 118.6
C25 C26 C27 118.5(8)
C25 C26 H26A 120.7
C27 C26 H26A 120.7
O7 C27 C28 117.3(8)
O7 C27 C26 123.5(9)
C28 C27 C26 119.1(7)
C27 C28 C29 120.8(8)
C27 C28 H28A 119.6
C29 C28 H28A 119.6
C28 C29 C24 121.4(9)
C28 C29 H29A 119.3
C24 C29 H29A 119.3
O6 C30 H30A 109.5
O6 C30 H30B 109.5
H30A C30 H30B 109.5
O6 C30 H30C 109.5
H30A C30 H30C 109.5
H30B C30 H30C 109.5
O7 C31 H31A 109.5
O7 C31 H31B 109.5
H31A C31 H31B 109.5
O7 C31 H31C 109.5
H31A C31 H31C 109.5
H31B C31 H31C 109.5

loop_
_geom_bond_atom_site_label_1
_geom_bond_atom_site_label_2
_geom_bond_distance
Ru1 C1 1.881(8)
Ru1 C2 1.897(9)
Ru1 C3 1.928(8)
Ru1 C13 2.261(7)
Ru1 C12 2.289(7)
Ru1 C17 2.304(7)
Ru1 Ru2 2.867(2)
Ru2 C4 1.865(10)
Ru2 C5 1.886(9)
Ru2 C22 2.240(8)
Ru2 C19 2.240(8)
Ru2 C18 2.245(7)
Ru2 C21 2.257(8)
Ru2 C20 2.259(9)
O1 C1 1.138(9)
O2 C2 1.154(11)
O3 C3 1.139(9)
O4 C4 1.134(11)
O5 C5 1.152(11)
O6 C30 1.348(13)
O6 C8 1.391(10)
O7 C27 1.368(10)
O7 C31 1.408(13)
C6 C7 1.383(12)
C6 C11 1.389(11)
C6 H6A 0.9300
C7 C8 1.368(13)
C7 H7A 0.9300
C8 C9 1.355(13)
C9 C10 1.377(13)
C9 H9A 0.9300
C10 C11 1.372(10)
C10 H10A 0.9300
C11 C12 1.501(10)
C12 C13 1.419(10)
C12 H12A 0.9800
C13 C17 1.427(10)
C13 C14 1.526(9)
C14 C15 1.536(11)
C14 H14A 0.9700
C14 H14B 0.9700
C15 C16 1.522(11)
C15 H15A 0.9700
C15 H15B 0.9700
C16 C17 1.514(10)
C16 H16A 0.9700
C16 H16B 0.9700
C17 C18 1.475(10)
C18 C22 1.419(10)
C18 C19 1.427(10)
C19 C20 1.425(11)
C19 H19A 0.9800
C20 C21 1.422(12)
C20 H20A 0.9800
C21 C22 1.433(11)
C21 H21A 0.9800
C22 C23 1.513(11)
C23 C24 1.528(10)
C23 H23A 0.9700
C23 H23B 0.9700
C24 C25 1.368(12)
C24 C29 1.390(12)
C25 C26 1.392(11)
C25 H25A 0.9300
C26 C27 1.403(12)
C26 H26A 0.9300
C27 C28 1.369(13)
C28 C29 1.381(12)
C28 H28A 0.9300
C29 H29A 0.9300
C30 H30A 0.9600
C30 H30B 0.9600
C30 H30C 0.9600
C31 H31A 0.9600
C31 H31B 0.9600
C31 H31C 0.9600

loop_
_geom_torsion_atom_site_label_1
_geom_torsion_atom_site_label_2
_geom_torsion_atom_site_label_3
_geom_torsion_atom_site_label_4
_geom_torsion
C1 Ru1 Ru2 C4 82(2)
C2 Ru1 Ru2 C4 30.5(4)
C3 Ru1 Ru2 C4 125.1(4)
C13 Ru1 Ru2 C4 -99.8(3)
C12 Ru1 Ru2 C4 -64.1(4)
C17 Ru1 Ru2 C4 -130.2(3)
C1 Ru1 Ru2 C5 -8(2)
C2 Ru1 Ru2 C5 -59.4(4)
C3 Ru1 Ru2 C5 35.2(4)
C13 Ru1 Ru2 C5 170.3(3)
C12 Ru1 Ru2 C5 -154.0(3)
C17 Ru1 Ru2 C5 139.8(3)
C1 Ru1 Ru2 C22 -115(2)
C2 Ru1 Ru2 C22 -166.1(3)
C3 Ru1 Ru2 C22 -71.5(3)
C13 Ru1 Ru2 C22 63.6(3)
C12 Ru1 Ru2 C22 99.3(3)
C17 Ru1 Ru2 C22 33.2(3)
C1 Ru1 Ru2 C19 -176(2)
C2 Ru1 Ru2 C19 132.3(3)
C3 Ru1 Ru2 C19 -133.1(3)
C13 Ru1 Ru2 C19 2.0(3)
C12 Ru1 Ru2 C19 37.7(3)
C17 Ru1 Ru2 C19 -28.5(3)
C1 Ru1 Ru2 C18 -146(2)
C2 Ru1 Ru2 C18 162.4(4)
C3 Ru1 Ru2 C18 -103.1(3)
C13 Ru1 Ru2 C18 32.0(3)
C12 Ru1 Ru2 C18 67.7(3)
C17 Ru1 Ru2 C18 1.6(3)
C1 Ru1 Ru2 C21 -122(2)
C2 Ru1 Ru2 C21 -172.9(4)
C3 Ru1 Ru2 C21 -78.3(4)
C13 Ru1 Ru2 C21 56.8(3)
C12 Ru1 Ru2 C21 92.5(3)
C17 Ru1 Ru2 C21 26.4(3)
C1 Ru1 Ru2 C20 -167(2)
C2 Ru1 Ru2 C20 141.7(4)
C3 Ru1 Ru2 C20 -123.7(4)
C13 Ru1 Ru2 C20 11.4(3)
C12 Ru1 Ru2 C20 47.1(3)
C17 Ru1 Ru2 C20 -19.0(3)
C2 Ru1 C1 O1 51(17)
C3 Ru1 C1 O1 -42(17)
C13 Ru1 C1 O1 -178(100)
C12 Ru1 C1 O1 147(17)
C17 Ru1 C1 O1 -146(17)
Ru2 Ru1 C1 O1 1(19)
C1 Ru1 C2 O2 7(12)
C3 Ru1 C2 O2 97(12)
C13 Ru1 C2 O2 -89(12)
C12 Ru1 C2 O2 -89(12)
C17 Ru1 C2 O2 -140(11)
Ru2 Ru1 C2 O2 -178(100)
C1 Ru1 C3 O3 53(8)
C2 Ru1 C3 O3 -45(8)
C13 Ru1 C3 O3 142(8)
C12 Ru1 C3 O3 172(7)
C17 Ru1 C3 O3 163(8)
Ru2 Ru1 C3 O3 -122(8)
C5 Ru2 C4 O4 -109(10)
C22 Ru2 C4 O4 42(11)
C19 Ru2 C4 O4 64(10)
C18 Ru2 C4 O4 88(10)
C21 Ru2 C4 O4 2(10)
C20 Ru2 C4 O4 26(10)
Ru1 Ru2 C4 O4 156(10)
C4 Ru2 C5 O5 -32(26)
C22 Ru2 C5 O5 157(26)
C19 Ru2 C5 O5 -178(100)
C18 Ru2 C5 O5 130(26)
C21 Ru2 C5 O5 -165(26)
C20 Ru2 C5 O5 -137(26)
Ru1 Ru2 C5 O5 67(26)
C11 C6 C7 C8 -2.0(18)
C6 C7 C8 C9 3.2(17)
C6 C7 C8 O6 178.7(10)
C30 O6 C8 C9 -42.2(16)
C30 O6 C8 C7 142.6(11)
C7 C8 C9 C10 -2.1(16)
O6 C8 C9 C10 -177.1(10)
C8 C9 C10 C11 -0.3(16)
C9 C10 C11 C6 1.5(14)
C9 C10 C11 C12 176.1(9)
C7 C6 C11 C10 -0.4(15)
C7 C6 C11 C12 -175.1(9)
C10 C11 C12 C13 45.5(11)
C6 C11 C12 C13 -140.1(8)
C10 C11 C12 Ru1 133.9(7)
C6 C11 C12 Ru1 -51.8(10)
C1 Ru1 C12 C13 81.6(5)
C2 Ru1 C12 C13 -179.9(5)
C3 Ru1 C12 C13 -36.5(18)
C17 Ru1 C12 C13 -26.6(4)
Ru2 Ru1 C12 C13 -102.0(4)
C1 Ru1 C12 C11 -36.2(6)
C2 Ru1 C12 C11 62.3(7)
C3 Ru1 C12 C11 -154.3(14)
C13 Ru1 C12 C11 -117.8(8)
C17 Ru1 C12 C11 -144.4(6)
Ru2 Ru1 C12 C11 140.3(6)
C11 C12 C13 C17 173.4(6)
Ru1 C12 C13 C17 54.4(6)
C11 C12 C13 C14 4.1(11)
Ru1 C12 C13 C14 -114.9(6)
C11 C12 C13 Ru1 119.0(6)
C1 Ru1 C13 C12 -100.1(5)
C2 Ru1 C13 C12 0.1(7)
C3 Ru1 C13 C12 171.5(4)
C17 Ru1 C13 C12 136.1(6)
Ru2 Ru1 C13 C12 80.1(4)
C1 Ru1 C13 C17 123.8(5)
C2 Ru1 C13 C17 -136.0(6)
C3 Ru1 C13 C17 35.3(6)
C12 Ru1 C13 C17 -136.1(6)
Ru2 Ru1 C13 C17 -56.0(4)
C1 Ru1 C13 C14 21.9(6)
C2 Ru1 C13 C14 122.1(7)
C3 Ru1 C13 C14 -66.6(7)
C12 Ru1 C13 C14 121.9(7)
C17 Ru1 C13 C14 -101.9(7)
Ru2 Ru1 C13 C14 -158.0(5)
C12 C13 C14 C15 155.7(7)
C17 C13 C14 C15 -15.1(8)
Ru1 C13 C14 C15 65.9(7)
C13 C14 C15 C16 27.4(8)
C14 C15 C16 C17 -29.4(8)
C12 C13 C17 C18 30.7(10)
C14 C13 C17 C18 -158.5(6)
Ru1 C13 C17 C18 84.9(6)
C12 C13 C17 C16 -174.4(7)
C14 C13 C17 C16 -3.6(8)
Ru1 C13 C17 C16 -120.2(6)
C12 C13 C17 Ru1 -54.2(6)
C14 C13 C17 Ru1 116.7(5)
C15 C16 C17 C13 21.0(8)
C15 C16 C17 C18 177.0(7)
C15 C16 C17 Ru1 -57.6(8)
C1 Ru1 C17 C13 -61.5(5)
C2 Ru1 C17 C13 84.5(7)
C3 Ru1 C17 C13 -155.2(4)
C12 Ru1 C17 C13 26.6(4)
Ru2 Ru1 C17 C13 122.1(4)
C1 Ru1 C17 C18 174.2(5)
C2 Ru1 C17 C18 -39.8(8)
C3 Ru1 C17 C18 80.4(5)
C13 Ru1 C17 C18 -124.3(6)
C12 Ru1 C17 C18 -97.8(5)
Ru2 Ru1 C17 C18 -2.3(4)
C1 Ru1 C17 C16 39.0(6)
C2 Ru1 C17 C16 -175.1(7)
C3 Ru1 C17 C16 -54.8(6)
C13 Ru1 C17 C16 100.4(7)
C12 Ru1 C17 C16 127.0(6)
Ru2 Ru1 C17 C16 -137.5(6)
C13 C17 C18 C22 -155.0(7)
C16 C17 C18 C22 52.9(10)
Ru1 C17 C18 C22 -84.2(7)
C13 C17 C18 C19 19.3(11)
C16 C17 C18 C19 -132.8(8)
Ru1 C17 C18 C19 90.1(7)
C13 C17 C18 Ru2 -67.5(8)
C16 C17 C18 Ru2 140.3(6)
Ru1 C17 C18 Ru2 3.2(6)
C4 Ru2 C18 C22 -158.2(6)
C5 Ru2 C18 C22 46.1(7)
C19 Ru2 C18 C22 -116.8(6)
C21 Ru2 C18 C22 -37.6(5)
C20 Ru2 C18 C22 -79.5(5)
Ru1 Ru2 C18 C22 119.3(5)
C4 Ru2 C18 C19 -41.4(7)
C5 Ru2 C18 C19 162.9(5)
C22 Ru2 C18 C19 116.8(6)
C21 Ru2 C18 C19 79.2(5)
C20 Ru2 C18 C19 37.3(4)
Ru1 Ru2 C18 C19 -123.9(4)
C4 Ru2 C18 C17 79.7(8)
C5 Ru2 C18 C17 -75.9(7)
C22 Ru2 C18 C17 -122.1(8)
C19 Ru2 C18 C17 121.1(8)
C21 Ru2 C18 C17 -159.7(7)
C20 Ru2 C18 C17 158.4(7)
Ru1 Ru2 C18 C17 -2.8(5)
C22 C18 C19 C20 -0.8(9)
C17 C18 C19 C20 -175.9(7)
Ru2 C18 C19 C20 -63.3(6)
C22 C18 C19 Ru2 62.5(5)
C17 C18 C19 Ru2 -112.7(7)
C4 Ru2 C19 C20 -92.8(6)
C5 Ru2 C19 C20 51.8(16)
C22 Ru2 C19 C20 79.7(5)
C18 Ru2 C19 C20 117.2(7)
C21 Ru2 C19 C20 37.3(5)
Ru1 Ru2 C19 C20 167.3(5)
C4 Ru2 C19 C18 150.0(5)
C5 Ru2 C19 C18 -65.4(15)
C22 Ru2 C19 C18 -37.5(4)
C21 Ru2 C19 C18 -80.0(5)
C20 Ru2 C19 C18 -117.2(7)
Ru1 Ru2 C19 C18 50.0(4)
C18 C19 C20 C21 0.5(10)
Ru2 C19 C20 C21 -62.4(6)
C18 C19 C20 Ru2 62.9(5)
C4 Ru2 C20 C21 -148.1(5)
C5 Ru2 C20 C21 -48.7(7)
C22 Ru2 C20 C21 37.6(5)
C19 Ru2 C20 C21 117.1(7)
C18 Ru2 C20 C21 79.6(5)
Ru1 Ru2 C20 C21 101.3(5)
C4 Ru2 C20 C19 94.8(6)
C5 Ru2 C20 C19 -165.8(5)
C22 Ru2 C20 C19 -79.5(5)
C18 Ru2 C20 C19 -37.5(5)
C21 Ru2 C20 C19 -117.1(7)
Ru1 Ru2 C20 C19 -15.8(6)
C19 C20 C21 C22 0.0(10)
Ru2 C20 C21 C22 -61.9(6)
C19 C20 C21 Ru2 61.9(6)
C4 Ru2 C21 C20 43.1(7)
C5 Ru2 C21 C20 145.9(5)
C22 Ru2 C21 C20 -117.2(7)
C19 Ru2 C21 C20 -37.5(5)
C18 Ru2 C21 C20 -79.9(5)
Ru1 Ru2 C21 C20 -105.9(5)
C4 Ru2 C21 C22 160.3(5)
C5 Ru2 C21 C22 -96.9(5)
C19 Ru2 C21 C22 79.8(5)
C18 Ru2 C21 C22 37.4(4)
C20 Ru2 C21 C22 117.2(7)
Ru1 Ru2 C21 C22 11.3(5)
C19 C18 C22 C21 0.8(9)
C17 C18 C22 C21 175.9(7)
Ru2 C18 C22 C21 63.2(6)
C19 C18 C22 C23 171.8(8)
C17 C18 C22 C23 -13.0(13)
Ru2 C18 C22 C23 -125.7(8)
C19 C18 C22 Ru2 -62.4(5)
C17 C18 C22 Ru2 112.7(7)
C20 C21 C22 C18 -0.5(9)
Ru2 C21 C22 C18 -63.0(5)
C20 C21 C22 C23 -172.2(8)
Ru2 C21 C22 C23 125.3(8)
C20 C21 C22 Ru2 62.5(6)
C4 Ru2 C22 C18 61.8(13)
C5 Ru2 C22 C18 -148.6(5)
C19 Ru2 C22 C18 37.7(4)
C21 Ru2 C22 C18 117.0(7)
C20 Ru2 C22 C18 79.9(5)
Ru1 Ru2 C22 C18 -53.7(4)
C4 Ru2 C22 C21 -55.2(13)
C5 Ru2 C22 C21 94.4(5)
C19 Ru2 C22 C21 -79.3(5)
C18 Ru2 C22 C21 -117.0(7)
C20 Ru2 C22 C21 -37.1(5)
Ru1 Ru2 C22 C21 -170.7(4)
C4 Ru2 C22 C23 -173.2(11)
C5 Ru2 C22 C23 -23.6(7)
C19 Ru2 C22 C23 162.7(7)
C18 Ru2 C22 C23 125.0(8)
C21 Ru2 C22 C23 -118.0(8)
C20 Ru2 C22 C23 -155.1(7)
Ru1 Ru2 C22 C23 71.3(6)
C18 C22 C23 C24 166.9(7)
C21 C22 C23 C24 -23.3(11)
Ru2 C22 C23 C24 69.6(9)
C22 C23 C24 C25 -95.9(10)
C22 C23 C24 C29 81.6(10)
C29 C24 C25 C26 0.8(14)
C23 C24 C25 C26 178.4(8)
C24 C25 C26 C27 -0.5(14)
C31 O7 C27 C28 -168.9(9)
C31 O7 C27 C26 12.7(13)
C25 C26 C27 O7 178.3(8)
C25 C26 C27 C28 0.0(13)
O7 C27 C28 C29 -178.1(8)
C26 C27 C28 C29 0.3(14)
C27 C28 C29 C24 -0.1(15)
C25 C24 C29 C28 -0.5(14)
C23 C24 C29 C28 -178.1(8)
